data_4021276
loop_
_publ_author_name
'Guillaume Pickaert'
'Mich\`ele Cesario'
'Raymond Ziessel'

_publ_section_title
;
 A Convenient Protocol for the Synthesis of Ligands
 from a 4-Methyl-3,5-diacylaminophenyl Platform
;
_journal_name_full 'Journal of Organic Chemistry'
_journal_page_first 5335
_journal_page_last 5341
_journal_paper_doi 10.1021/jo049587g
_journal_volume 69
_journal_year 2004
_chemical_formula_moiety 'C40 H36 N4 O8 '
_chemical_formula_structural 'C40 H36 N4 O8'
_chemical_formula_sum 'C40 H36 N4 O8'
_chemical_formula_weight 700.73
_chemical_name_common ' mesomorphic phenanthroline derivative'
_space_group_IT_number 2
_symmetry_cell_setting triclinic
_symmetry_space_group_name_Hall '-P 1'
_symmetry_space_group_name_H-M 'P -1'
_cell_angle_alpha 68.88(5)
_cell_angle_beta 80.04(5)
_cell_angle_gamma 79.18(5)
_cell_formula_units_Z 2
_cell_length_a 8.974(2)
_cell_length_b 12.086(2)
_cell_length_c 17.068(3)
_cell_measurement_temperature 100(2)
_cell_volume 1684.8(5)
_diffrn_ambient_temperature 100(2)
_exptl_crystal_density_diffrn 1.381
_cod_database_code 4021276

loop_
_symmetry_equiv_pos_as_xyz
'x, y, z'
'-x, -y, -z'

loop_
_atom_site_aniso_label
_atom_site_aniso_U_11
_atom_site_aniso_U_22
_atom_site_aniso_U_33
_atom_site_aniso_U_23
_atom_site_aniso_U_13
_atom_site_aniso_U_12
N1 0.052(2) 0.058(2) 0.022(2) -0.0022(14) -0.0116(14) -0.006(2)
C2 0.045(2) 0.067(3) 0.019(2) -0.006(2) -0.013(2) 0.004(2)
C3 0.061(3) 0.111(4) 0.022(2) 0.000(2) -0.012(2) -0.003(3)
C4 0.044(2) 0.104(4) 0.026(2) 0.024(2) -0.012(2) -0.013(3)
C5 0.049(2) 0.058(3) 0.030(2) 0.016(2) -0.019(2) -0.016(2)
C6 0.062(3) 0.070(3) 0.047(3) 0.025(2) -0.026(2) -0.035(3)
C7 0.069(3) 0.046(2) 0.058(3) 0.013(2) -0.037(2) -0.022(2)
C8 0.054(2) 0.034(2) 0.041(2) 0.011(2) -0.025(2) -0.017(2)
C9 0.065(3) 0.031(2) 0.057(2) -0.009(2) -0.032(2) -0.007(2)
C10 0.051(2) 0.038(2) 0.046(2) -0.014(2) -0.017(2) -0.005(2)
C11 0.045(2) 0.034(2) 0.027(2) -0.006(2) -0.015(2) -0.007(2)
N12 0.044(2) 0.038(2) 0.0227(14) -0.0038(13) -0.0126(13) -0.0093(15)
C13 0.042(2) 0.035(2) 0.026(2) 0.007(2) -0.013(2) -0.014(2)
C14 0.042(2) 0.049(2) 0.025(2) 0.007(2) -0.012(2) -0.009(2)
C15 0.071(3) 0.105(4) 0.041(2) -0.033(2) -0.018(2) 0.015(3)
C16 0.046(2) 0.042(2) 0.019(2) -0.0113(15) -0.0052(14) -0.011(2)
O17 0.0459(13) 0.0397(13) 0.0178(11) -0.0076(10) -0.0105(10) -0.0025(11)
C18 0.037(2) 0.020(2) 0.022(2) -0.0012(15) -0.0109(15) -0.009(2)
O19 0.057(2) 0.0339(13) 0.0251(12) -0.0040(11) -0.0073(11) 0.0023(14)
C20 0.029(2) 0.020(2) 0.022(2) -0.0027(13) -0.0084(13) -0.0107(15)
C21 0.029(2) 0.0178(15) 0.023(2) -0.0005(13) -0.0104(13) -0.0100(14)
C22 0.027(2) 0.018(2) 0.017(2) 0.0018(13) -0.0101(13) -0.0101(14)
C23 0.027(2) 0.018(2) 0.021(2) -0.0022(13) -0.0078(13) -0.0117(14)
C24 0.030(2) 0.018(2) 0.019(2) 0.0019(13) -0.0112(13) -0.0113(14)
C25 0.033(2) 0.019(2) 0.015(2) 0.0036(13) -0.0129(13) -0.0102(15)
C26 0.035(2) 0.023(2) 0.021(2) -0.0016(13) -0.0108(13) -0.0089(14)
N27 0.0329(14) 0.0177(12) 0.0171(13) 0.0040(11) -0.0114(11) -0.0089(12)
C28 0.033(2) 0.019(2) 0.022(2) -0.0045(13) -0.0102(14) -0.0109(15)
O29 0.0344(14) 0.0247(11) 0.0233(11) -0.0015(9) -0.0099(9) -0.0114(10)
C30 0.040(2) 0.019(2) 0.0182(15) -0.0004(13) -0.0094(14) -0.0097(15)
C31 0.041(2) 0.031(2) 0.021(2) 0.0011(14) -0.0114(14) -0.014(2)
C32 0.041(2) 0.038(2) 0.028(2) -0.004(2) -0.019(2) -0.008(2)
C33 0.058(2) 0.024(2) 0.027(2) 0.0070(14) -0.021(2) -0.008(2)
C34 0.062(2) 0.025(2) 0.027(2) 0.0048(15) -0.012(2) -0.022(2)
C35 0.045(2) 0.028(2) 0.024(2) 0.0002(15) -0.0121(14) -0.016(2)
O36 0.0438(15) 0.069(2) 0.0345(13) 0.0007(12) -0.0195(12) -0.0126(13)
C37 0.063(3) 0.087(3) 0.039(2) 0.006(2) -0.021(2) -0.032(2)
O38 0.080(2) 0.0407(14) 0.0388(14) 0.0182(12) -0.0269(13) -0.0336(14)
C39 0.095(3) 0.037(2) 0.037(2) 0.018(2) -0.026(2) -0.033(2)
N40 0.0325(14) 0.0162(13) 0.0218(13) -0.0004(10) -0.0136(11) -0.0051(12)
C41 0.034(2) 0.019(2) 0.0144(14) 0.0028(12) -0.0082(13) -0.0097(14)
O42 0.0298(12) 0.0245(11) 0.0313(11) -0.0035(9) -0.0146(9) -0.0091(10)
C43 0.034(2) 0.017(2) 0.0174(14) 0.0007(12) -0.0125(13) -0.0079(14)
C44 0.035(2) 0.019(2) 0.0200(15) -0.0003(13) -0.0090(13) -0.0109(15)
C45 0.030(2) 0.025(2) 0.026(2) -0.0033(14) -0.0098(14) -0.010(2)
C46 0.033(2) 0.024(2) 0.028(2) -0.0042(14) -0.0136(14) -0.0036(15)
C47 0.037(2) 0.019(2) 0.023(2) 0.0004(13) -0.0124(14) -0.011(2)
C48 0.030(2) 0.022(2) 0.024(2) -0.0028(13) -0.0104(13) -0.0071(15)
O49 0.0257(12) 0.0283(12) 0.0572(14) -0.0100(11) -0.0114(10) -0.0081(10)
C50 0.030(2) 0.039(2) 0.079(3) -0.017(2) -0.019(2) -0.006(2)
O51 0.0368(13) 0.0183(11) 0.0475(13) -0.0003(10) -0.0160(10) -0.0111(10)
C52 0.043(2) 0.021(2) 0.051(2) 0.002(2) -0.014(2) -0.017(2)

loop_
_atom_site_label
_atom_site_type_symbol
_atom_site_fract_x
_atom_site_fract_y
_atom_site_fract_z
_atom_site_U_iso_or_equiv
_atom_site_thermal_displace_type
_atom_site_occupancy
_atom_site_calc_flag
_atom_site_refinement_flags
_atom_site_disorder_group
N1 N 0.8769(3) -0.0373(3) -0.0844(2) 0.0464(8) Uani 1 d . .
C2 C 0.9764(4) -0.0689(4) -0.1408(2) 0.0465(10) Uani 1 d . .
C3 C 1.0909(5) 0.0014(5) -0.1897(2) 0.0715(14) Uani 1 d . .
H3 H 1.1615 -0.0247 -0.2283 0.086 Uiso 1 calc R .
C4 C 1.0978(5) 0.1061(5) -0.1803(2) 0.0698(15) Uani 1 d . .
H4 H 1.1731 0.1525 -0.2124 0.084 Uiso 1 calc R .
C5 C 0.9916(4) 0.1449(4) -0.1221(2) 0.0513(11) Uani 1 d . .
C6 C 0.9878(5) 0.2554(4) -0.1100(3) 0.0658(14) Uani 1 d . .
H6 H 1.0570 0.3067 -0.1436 0.079 Uiso 1 calc R .
C7 C 0.8863(5) 0.2888(4) -0.0510(3) 0.0606(12) Uani 1 d . .
H7 H 0.8877 0.3614 -0.0440 0.073 Uiso 1 calc R .
C8 C 0.7773(4) 0.2118(3) 0.0004(2) 0.0456(10) Uani 1 d . .
C9 C 0.6714(5) 0.2402(3) 0.0645(2) 0.0497(10) Uani 1 d . .
H9 H 0.6706 0.3112 0.0743 0.060 Uiso 1 calc R .
C10 C 0.5706(4) 0.1632(3) 0.1120(2) 0.0435(9) Uani 1 d . .
H10 H 0.5014 0.1805 0.1547 0.052 Uiso 1 calc R .
C11 C 0.5732(4) 0.0578(3) 0.0952(2) 0.0350(8) Uani 1 d . .
N12 N 0.6712(3) 0.0276(2) 0.0358(2) 0.0351(7) Uani 1 d . .
C13 C 0.7730(4) 0.1033(3) -0.0109(2) 0.0369(9) Uani 1 d . .
C14 C 0.8829(4) 0.0684(3) -0.0740(2) 0.0424(9) Uani 1 d . .
C15 C 0.9630(5) -0.1821(4) -0.1532(3) 0.0721(13) Uani 1 d . .
H15A H 1.0055 -0.2491 -0.1086 0.086 Uiso 1 calc R .
H15B H 1.0175 -0.1830 -0.2067 0.086 Uiso 1 calc R .
H15C H 0.8573 -0.1873 -0.1525 0.086 Uiso 1 calc R .
C16 C 0.4610(4) -0.0275(3) 0.1408(2) 0.0348(8) Uani 1 d . .
H16A H 0.3824 -0.0159 0.1050 0.042 Uiso 1 calc R .
H16B H 0.5126 -0.1089 0.1525 0.042 Uiso 1 calc R .
O17 O 0.3905(2) -0.0107(2) 0.21982(12) 0.0346(6) Uani 1 d . .
C18 C 0.4515(4) -0.0821(3) 0.2903(2) 0.0266(8) Uani 1 d . .
O19 O 0.5557(3) -0.1617(2) 0.29170(13) 0.0412(6) Uani 1 d . .
C20 C 0.3791(3) -0.0521(2) 0.3665(2) 0.0233(7) Uani 1 d . .
C21 C 0.4220(3) -0.1269(2) 0.4451(2) 0.0231(7) Uani 1 d . .
H21 H 0.4924 -0.1952 0.4490 0.028 Uiso 1 calc R .
C22 C 0.3607(3) -0.1005(2) 0.5173(2) 0.0210(7) Uani 1 d . .
C23 C 0.2606(3) 0.0049(2) 0.5137(2) 0.0216(7) Uani 1 d . .
C24 C 0.2161(3) 0.0776(2) 0.4337(2) 0.0225(7) Uani 1 d . .
C25 C 0.2721(3) 0.0488(2) 0.3619(2) 0.0229(7) Uani 1 d . .
H25 H 0.2382 0.0970 0.3102 0.027 Uiso 1 calc R .
C26 C 0.2043(3) 0.0402(3) 0.5901(2) 0.0263(7) Uani 1 d . .
H26A H 0.1037 0.0188 0.6117 0.032 Uiso 1 calc R .
H26B H 0.2010 0.1251 0.5751 0.032 Uiso 1 calc R .
H26C H 0.2721 -0.0006 0.6326 0.032 Uiso 1 calc R .
N27 N 0.4092(3) -0.1833(2) 0.59554(13) 0.0235(6) Uani 1 d . .
C28 C 0.3081(4) -0.2400(2) 0.6608(2) 0.0234(7) Uani 1 d . .
O29 O 0.1681(2) -0.2146(2) 0.66050(11) 0.0275(5) Uani 1 d . .
C30 C 0.3760(3) -0.3367(2) 0.7339(2) 0.0259(7) Uani 1 d . .
C31 C 0.5200(4) -0.3383(3) 0.7547(2) 0.0314(8) Uani 1 d . .
H31 H 0.5800 -0.2793 0.7218 0.038 Uiso 1 calc R .
C32 C 0.5725(4) -0.4292(3) 0.8254(2) 0.0353(8) Uani 1 d . .
C33 C 0.4864(4) -0.5201(3) 0.8735(2) 0.0381(9) Uani 1 d . .
H33 H 0.5229 -0.5804 0.9206 0.046 Uiso 1 calc R .
C34 C 0.3467(4) -0.5199(3) 0.8508(2) 0.0384(9) Uani 1 d . .
C35 C 0.2891(4) -0.4275(3) 0.7819(2) 0.0325(8) Uani 1 d . .
H35 H 0.1929 -0.4265 0.7682 0.039 Uiso 1 calc R .
O36 O 0.7060(3) -0.4342(2) 0.85561(14) 0.0516(7) Uani 1 d . .
C37 C 0.8281(5) -0.3994(4) 0.7984(2) 0.0659(13) Uani 1 d . .
H37A H 0.9178 -0.4195 0.8270 0.079 Uiso 1 calc R .
H37B H 0.8108 -0.3144 0.7700 0.079 Uiso 1 calc R .
H37C H 0.8423 -0.4396 0.7578 0.079 Uiso 1 calc R .
O38 O 0.2557(3) -0.6079(2) 0.89213(14) 0.0561(8) Uani 1 d . .
C39 C 0.3161(5) -0.7090(3) 0.9601(2) 0.0590(12) Uani 1 d . .
H39A H 0.2487 -0.7689 0.9791 0.071 Uiso 1 calc R .
H39B H 0.3249 -0.6835 1.0060 0.071 Uiso 1 calc R .
H39C H 0.4150 -0.7420 0.9403 0.071 Uiso 1 calc R .
N40 N 0.1097(3) 0.1844(2) 0.42605(14) 0.0236(6) Uani 1 d . .
C41 C 0.1505(3) 0.2847(2) 0.4305(2) 0.0233(7) Uani 1 d . .
O42 O 0.2820(2) 0.2897(2) 0.44035(12) 0.0280(5) Uani 1 d . .
C43 C 0.0282(3) 0.3892(2) 0.4203(2) 0.0228(7) Uani 1 d . .
C44 C -0.1242(3) 0.3746(2) 0.4328(2) 0.0246(7) Uani 1 d . .
H44 H -0.1530 0.2982 0.4541 0.029 Uiso 1 calc R .
C45 C -0.2339(3) 0.4750(3) 0.4132(2) 0.0267(7) Uani 1 d . .
C46 C -0.1948(3) 0.5890(3) 0.3858(2) 0.0285(7) Uani 1 d . .
H46 H -0.2691 0.6558 0.3733 0.034 Uiso 1 calc R .
C47 C -0.0401(3) 0.6017(2) 0.3774(2) 0.0263(7) Uani 1 d . .
C48 C 0.0708(3) 0.5038(2) 0.3932(2) 0.0254(7) Uani 1 d . .
H48 H 0.1732 0.5136 0.3860 0.030 Uiso 1 calc R .
O49 O -0.3798(2) 0.4498(2) 0.42270(14) 0.0368(6) Uani 1 d . .
C50 C -0.4925(4) 0.5467(3) 0.3861(3) 0.0483(10) Uani 1 d . .
H50A H -0.5862 0.5166 0.3898 0.058 Uiso 1 calc R .
H50B H -0.4577 0.5862 0.3277 0.058 Uiso 1 calc R .
H50C H -0.5096 0.6026 0.4159 0.058 Uiso 1 calc R .
O51 O -0.0131(2) 0.7185(2) 0.35312(13) 0.0348(6) Uani 1 d . .
C52 C 0.1418(4) 0.7389(3) 0.3336(2) 0.0396(9) Uani 1 d . .
H52A H 0.1465 0.8233 0.3147 0.048 Uiso 1 calc R .
H52B H 0.1902 0.7075 0.2898 0.048 Uiso 1 calc R .
H52C H 0.1936 0.6996 0.3832 0.048 Uiso 1 calc R .
HN27 H 0.5222 -0.2272 0.6000 0.048 Uiso 1 d . .
HN40 H 0.0076 0.1973 0.4000 0.048 Uiso 1 d . .

loop_
_geom_bond_atom_site_label_1
_geom_bond_atom_site_label_2
_geom_bond_distance
_geom_bond_site_symmetry_2
_geom_bond_publ_flag
N1 C2 1.307(5) . ?
N1 C14 1.364(5) . ?
C2 C3 1.412(6) . ?
C2 C15 1.487(6) . ?
C3 C4 1.345(7) . ?
C4 C5 1.398(6) . ?
C5 C14 1.412(5) . ?
C5 C6 1.416(6) . ?
C6 C7 1.358(6) . ?
C7 C8 1.431(5) . ?
C8 C13 1.401(5) . ?
C8 C9 1.417(5) . ?
C9 C10 1.363(5) . ?
C10 C11 1.397(5) . ?
C11 N12 1.332(4) . ?
C11 C16 1.490(4) . ?
N12 C13 1.358(4) . ?
C13 C14 1.454(5) . ?
C16 O17 1.454(4) . ?
O17 C18 1.339(3) . ?
C18 O19 1.205(4) . ?
C18 C20 1.484(4) . ?
C20 C25 1.389(4) . ?
C20 C21 1.393(4) . ?
C21 C22 1.381(4) . ?
C22 C23 1.402(4) . ?
C22 N27 1.431(3) . ?
C23 C24 1.409(4) . ?
C23 C26 1.494(4) . ?
C24 C25 1.381(4) . ?
C24 N40 1.433(4) . ?
N27 C28 1.367(4) . ?
C28 O29 1.236(4) . ?
C28 C30 1.496(4) . ?
C30 C35 1.391(4) . ?
C30 C31 1.393(4) . ?
C31 C32 1.389(4) . ?
C32 O36 1.366(4) . ?
C32 C33 1.388(4) . ?
C33 C34 1.375(5) . ?
C34 O38 1.372(4) . ?
C34 C35 1.394(4) . ?
O36 C37 1.356(4) . ?
O38 C39 1.442(4) . ?
N40 C41 1.361(4) . ?
C41 O42 1.237(3) . ?
C41 C43 1.489(4) . ?
C43 C44 1.382(4) . ?
C43 C48 1.399(4) . ?
C44 C45 1.388(4) . ?
C45 O49 1.369(3) . ?
C45 C46 1.379(4) . ?
C46 C47 1.402(4) . ?
C47 C48 1.373(4) . ?
C47 O51 1.376(3) . ?
O49 C50 1.426(4) . ?
O51 C52 1.419(4) . ?

loop_
_cod_related_entry_id
_cod_related_entry_database
_cod_related_entry_code
1 ChemSpider 9483504
